data_2243705
loop_
_publ_author_name
'Tojiboev, Akmal'
'Zhurakulov, Sherzod'
'Vinogradova, Valentina'
'Englert, Ulli'
'Wang, Ruimin'

_publ_section_title
;
 Crystal structure, Hirshfeld surface analysis and energy framework study
 of
 6-formyl-7,8,9,11-tetrahydro-5<i>H</i>-pyrido[2,1-<i>b</i>]quinazolin-11-one
;
_journal_coeditor_code WM5590
_journal_issue 1
_journal_name_full 'Acta Crystallographica Section E'
_journal_page_first 47
_journal_page_last 51
_journal_paper_doi 10.1107/S2056989020016059
_journal_volume 77
_journal_year 2021
_chemical_absolute_configuration unk
_chemical_formula_iupac 'C13 H12 N2 O2'
_chemical_formula_moiety 'C13 H12 N2 O2'
_chemical_formula_sum 'C13 H12 N2 O2'
_chemical_formula_weight 228.25
_chemical_name_systematic
;
6-Formyl-7,8,9,11-tetrahydro-5<i>H</i>-pyrido[2,1-<i>b</i>]quinazolin-11-one
;
_space_group_crystal_system orthorhombic
_space_group_IT_number 33
_space_group_name_Hall 'P 2c -2n'
_space_group_name_H-M_alt 'P n a 21'
_atom_sites_solution_hydrogens mixed
_atom_sites_solution_primary dual
_audit_creation_method SHELXL-2018/3
_cell_angle_alpha 90
_cell_angle_beta 90
_cell_angle_gamma 90
_cell_formula_units_Z 8
_cell_length_a 8.284(2)
_cell_length_b 8.006(2)
_cell_length_c 31.637(6)
_cell_measurement_reflns_used 17372
_cell_measurement_temperature 100(2)
_cell_measurement_theta_max 73.90
_cell_measurement_theta_min 5.59
_cell_volume 2098.2(8)
_computing_cell_refinement
;
X-Area (Stoe & Cie, 2017)
;
_computing_data_collection
;
X-Area (Stoe & Cie, 2017)
;
_computing_data_reduction
;
X-Area (Stoe & Cie, 2017)
;
_computing_molecular_graphics
;
PLATON (Spek, 2020)
;
_computing_publication_material
;
publCIF (Westrip, 2010)
;
_computing_structure_refinement
;
<i>SHELXL2018/3</i> (Sheldrick, 2015b)
;
_computing_structure_solution
;
SHELXT (Sheldrick, 2015a)
;
_diffrn_ambient_temperature 100(2)
_diffrn_measured_fraction_theta_full 0.983
_diffrn_measured_fraction_theta_max 0.977
_diffrn_measurement_device_type 'Stoe Stadivari goniometer, Dectris Pilatus 200K area detector'
_diffrn_measurement_method 'rotation method, \w scans'
_diffrn_radiation_type CuK\a
_diffrn_radiation_wavelength 1.54186
_diffrn_reflns_av_R_equivalents 0.0134
_diffrn_reflns_av_unetI/netI 0.0082
_diffrn_reflns_limit_h_max 10
_diffrn_reflns_limit_h_min -7
_diffrn_reflns_limit_k_max 9
_diffrn_reflns_limit_k_min -7
_diffrn_reflns_limit_l_max 38
_diffrn_reflns_limit_l_min -35
_diffrn_reflns_number 15842
_diffrn_reflns_theta_full 67.686
_diffrn_reflns_theta_max 72.766
_diffrn_reflns_theta_min 5.594
_diffrn_source 'XENOCS microsource'
_exptl_absorpt_coefficient_mu 0.812
_exptl_absorpt_correction_T_max 1.000
_exptl_absorpt_correction_T_min 0.261
_exptl_absorpt_correction_type multi-scan
_exptl_absorpt_process_details
;
(<i>LANA</i>; Koziskova <i>et al.</i>, 2016)
;
_exptl_crystal_colour brown
_exptl_crystal_density_diffrn 1.445
_exptl_crystal_description plate
_exptl_crystal_F_000 960
_exptl_crystal_size_max 0.40
_exptl_crystal_size_mid 0.22
_exptl_crystal_size_min 0.07
_refine_diff_density_max 0.356
_refine_diff_density_min -0.244
_refine_ls_abs_structure_details
;
 Refined as an inversion twin.
;
_refine_ls_abs_structure_Flack 0.3(2)
_refine_ls_extinction_coef 0.0008(2)
_refine_ls_extinction_expression Fc^*^=kFc[1+0.001xFc^2^\l^3^/sin(2\q)]^-1/4^
_refine_ls_extinction_method
;
SHELXL-2018/3 (Sheldrick, 2015b)
;
_refine_ls_goodness_of_fit_ref 1.029
_refine_ls_hydrogen_treatment mixed
_refine_ls_matrix_type full
_refine_ls_number_parameters 316
_refine_ls_number_reflns 3629
_refine_ls_number_restraints 2
_refine_ls_restrained_S_all 1.029
_refine_ls_R_factor_all 0.0378
_refine_ls_R_factor_gt 0.0360
_refine_ls_shift/su_max 0.004
_refine_ls_shift/su_mean 0.001
_refine_ls_structure_factor_coef Fsqd
_refine_ls_weighting_details 'w=1/[\s^2^(Fo^2^)+(0.0861P)^2^+0.1201P] where P=(Fo^2^+2Fc^2^)/3'
_refine_ls_weighting_scheme calc
_refine_ls_wR_factor_gt 0.1006
_refine_ls_wR_factor_ref 0.1033
_reflns_number_gt 3409
_reflns_number_total 3629
_reflns_threshold_expression 'I > 2\s(I)'
_cod_data_source_file wm5590sup1.cif
_cod_data_source_block I
_cod_database_code 2243705
_shelx_space_group_comment
;
The symmetry employed for this shelxl refinement is uniquely defined
by the following loop, which should always be used as a source of
symmetry information in preference to the above space-group names.
They are only intended as comments.
;
_shelx_estimated_absorpt_t_min 0.737
_shelx_estimated_absorpt_t_max 0.945

loop_
_space_group_symop_operation_xyz
'x, y, z'
'-x, -y, z+1/2'
'-x+1/2, y+1/2, z+1/2'
'x+1/2, -y+1/2, z'

loop_
_atom_site_type_symbol
_atom_site_label
_atom_site_fract_x
_atom_site_fract_y
_atom_site_fract_z
_atom_site_U_iso_or_equiv
_atom_site_adp_type
_atom_site_calc_flag
_atom_site_occupancy
_atom_site_disorder_assembly
_atom_site_disorder_group
O O1A 0.6021(2) 0.3190(2) 0.91582(6) 0.0238(4) Uani d 1 . .
O O2A 0.9070(2) 0.9397(2) 0.81869(6) 0.0273(4) Uani d 1 . .
N N10A 0.7388(2) 0.4746(2) 0.86753(6) 0.0188(4) Uani d 1 . .
N N5A 0.7374(4) 0.7667(3) 0.87182(9) 0.0205(6) Uani d 1 . .
H H5A 0.785(4) 0.861(3) 0.8601(12) 0.031(5) Uiso d 1 . .
C C10A 0.6394(3) 0.4572(3) 0.90289(7) 0.0193(4) Uani d 1 . .
C C4AA 0.7900(3) 0.6267(3) 0.85180(7) 0.0183(5) Uani d 1 . .
C C5AA 0.6354(3) 0.7651(3) 0.90621(10) 0.0156(6) Uani d 1 . .
C C9AA 0.5867(3) 0.6135(3) 0.92277(9) 0.0199(6) Uani d 1 . .
C C9A 0.4876(4) 0.6078(3) 0.95915(9) 0.0198(6) Uani d 1 . .
H H9A 0.450928 0.504197 0.970188 0.024 Uiso calc 1 . .
C C8A 0.4454(4) 0.7578(3) 0.97834(12) 0.0208(7) Uani d 1 . .
H H8A 0.386242 0.756350 1.004070 0.025 Uiso calc 1 . .
C C7A 0.4889(4) 0.9111(4) 0.96020(9) 0.0201(5) Uani d 1 . .
H H7A 0.450755 1.012023 0.972419 0.024 Uiso calc 1 . .
C C6A 0.5870(3) 0.9174(4) 0.92456(9) 0.0221(5) Uani d 1 . .
H H6A 0.620410 1.021297 0.912959 0.027 Uiso calc 1 . .
C C4A 0.8927(3) 0.6410(3) 0.81695(8) 0.0219(5) Uani d 1 . .
C C11A 0.9422(3) 0.7999(4) 0.80294(8) 0.0236(5) Uani d 1 . .
H H11A 1.010208 0.801898 0.778758 0.028 Uiso calc 1 . .
C C3A 0.9495(3) 0.4844(3) 0.79423(7) 0.0251(5) Uani d 1 . .
H H3A1 1.055458 0.449174 0.805650 0.030 Uiso calc 1 . .
H H3A2 0.962786 0.508158 0.763718 0.030 Uiso calc 1 . .
C C2A 0.8267(3) 0.3449(3) 0.80027(8) 0.0261(5) Uani d 1 . .
H H2A1 0.725049 0.374290 0.785613 0.031 Uiso calc 1 . .
H H2A2 0.868683 0.240345 0.787679 0.031 Uiso calc 1 . .
C C1A 0.7936(3) 0.3181(3) 0.84685(7) 0.0234(5) Uani d 1 . .
H H1A1 0.709624 0.231135 0.850210 0.028 Uiso calc 1 . .
H H1A2 0.893143 0.277918 0.860881 0.028 Uiso calc 1 . .
O O1B 0.6478(2) 0.3186(2) 0.58347(6) 0.0246(4) Uani d 1 . .
O O2B 0.3447(2) 0.9370(2) 0.68172(6) 0.0260(4) Uani d 1 . .
N N10B 0.5127(2) 0.4739(2) 0.63232(6) 0.0182(4) Uani d 1 . .
N N5B 0.5164(4) 0.7649(2) 0.62934(9) 0.0175(5) Uani d 1 . .
H H5B 0.482(4) 0.861(3) 0.6411(12) 0.031(5) Uiso d 1 . .
C C10B 0.6112(3) 0.4574(3) 0.59674(7) 0.0188(4) Uani d 1 . .
C C4BA 0.4630(3) 0.6258(3) 0.64828(8) 0.0186(5) Uani d 1 . .
C C5BA 0.6149(4) 0.7667(3) 0.59430(11) 0.0206(7) Uani d 1 . .
C C9BA 0.6647(3) 0.6125(3) 0.57672(8) 0.0166(5) Uani d 1 . .
C C9B 0.7593(4) 0.6123(3) 0.54056(10) 0.0214(6) Uani d 1 . .
H H9B 0.788639 0.508758 0.528072 0.026 Uiso calc 1 . .
C C8B 0.8117(4) 0.7591(3) 0.52233(13) 0.0232(8) Uani d 1 . .
H H8B 0.880004 0.757998 0.498217 0.028 Uiso calc 1 . .
C C7B 0.7611(4) 0.9097(4) 0.54040(10) 0.0244(6) Uani d 1 . .
H H7B 0.793649 1.011674 0.527607 0.029 Uiso calc 1 . .
C C6B 0.6666(3) 0.9156(4) 0.57585(9) 0.0196(5) Uani d 1 . .
H H6B 0.636423 1.020004 0.587748 0.023 Uiso calc 1 . .
C C4B 0.3593(3) 0.6378(3) 0.68323(8) 0.0205(5) Uani d 1 . .
C C11B 0.3090(3) 0.7967(4) 0.69727(8) 0.0234(4) Uani d 1 . .
H H11B 0.239986 0.798223 0.721255 0.028 Uiso calc 1 . .
C C3B 0.3026(3) 0.4828(3) 0.70566(7) 0.0238(5) Uani d 1 . .
H H3B1 0.196540 0.447861 0.694240 0.029 Uiso calc 1 . .
H H3B2 0.289541 0.506169 0.736197 0.029 Uiso calc 1 . .
C C2B 0.4255(3) 0.3433(3) 0.69938(8) 0.0254(5) Uani d 1 . .
H H2B1 0.527309 0.372514 0.714023 0.030 Uiso calc 1 . .
H H2B2 0.383741 0.238507 0.711861 0.030 Uiso calc 1 . .
C C1B 0.4583(3) 0.3175(3) 0.65270(7) 0.0226(5) Uani d 1 . .
H H1B1 0.542250 0.230628 0.649173 0.027 Uiso calc 1 . .
H H1B2 0.358647 0.277673 0.638669 0.027 Uiso calc 1 . .

loop_
_atom_site_aniso_label
_atom_site_aniso_U_11
_atom_site_aniso_U_22
_atom_site_aniso_U_33
_atom_site_aniso_U_12
_atom_site_aniso_U_13
_atom_site_aniso_U_23
O1A 0.0349(8) 0.0136(9) 0.0228(8) -0.0017(6) 0.0023(6) 0.0010(5)
O2A 0.0321(9) 0.0214(9) 0.0282(10) -0.0033(7) -0.0001(7) -0.0003(8)
N10A 0.0238(8) 0.0142(9) 0.0185(9) 0.0011(7) -0.0015(7) -0.0010(7)
N5A 0.0249(14) 0.0170(11) 0.0196(13) -0.0012(7) -0.0001(11) -0.0019(7)
C10A 0.0225(10) 0.0184(11) 0.0170(10) 0.0010(7) -0.0047(8) -0.0013(7)
C4AA 0.0207(10) 0.0172(12) 0.0171(11) 0.0013(8) -0.0046(8) 0.0005(8)
C5AA 0.0155(14) 0.0179(12) 0.0133(12) 0.0008(7) -0.0040(10) 0.0000(8)
C9AA 0.0217(12) 0.0192(15) 0.0189(12) 0.0017(8) -0.0050(11) -0.0019(10)
C9A 0.0225(12) 0.0216(14) 0.0153(11) 0.0016(9) -0.0026(9) 0.0015(9)
C8A 0.0249(17) 0.0211(16) 0.0165(17) 0.0007(8) -0.0021(11) -0.0021(7)
C7A 0.0251(12) 0.0166(12) 0.0185(12) 0.0035(10) -0.0036(10) -0.0042(10)
C6A 0.0246(12) 0.0179(13) 0.0237(12) 0.0008(10) -0.0052(11) 0.0000(10)
C4A 0.0239(12) 0.0204(12) 0.0214(12) 0.0025(10) -0.0023(9) -0.0030(10)
C11A 0.0248(11) 0.0254(13) 0.0205(12) -0.0006(11) 0.0001(9) 0.0032(11)
C3A 0.0299(11) 0.0247(12) 0.0208(12) 0.0057(9) 0.0040(8) 0.0022(9)
C2A 0.0370(12) 0.0216(10) 0.0197(12) 0.0022(9) 0.0011(8) -0.0028(8)
C1A 0.0317(11) 0.0180(13) 0.0204(13) 0.0027(9) 0.0008(9) -0.0022(8)
O1B 0.0348(8) 0.0165(9) 0.0226(8) 0.0016(6) 0.0030(6) -0.0001(5)
O2B 0.0311(8) 0.0213(8) 0.0256(9) 0.0023(8) 0.0014(6) -0.0046(7)
N10B 0.0237(9) 0.0141(9) 0.0169(8) -0.0007(7) -0.0017(7) 0.0009(7)
N5B 0.0209(12) 0.0146(11) 0.0170(12) 0.0002(7) -0.0024(10) -0.0021(7)
C10B 0.0228(10) 0.0159(10) 0.0176(10) 0.0004(8) -0.0030(8) -0.0006(7)
C4BA 0.0213(10) 0.0150(12) 0.0194(11) 0.0006(7) -0.0065(8) -0.0005(8)
C5BA 0.0243(17) 0.0169(13) 0.0205(15) 0.0008(8) -0.0056(12) -0.0005(9)
C9BA 0.0197(11) 0.0139(14) 0.0163(11) -0.0004(8) -0.0030(10) 0.0017(8)
C9B 0.0228(12) 0.0178(13) 0.0235(13) 0.0027(9) -0.0029(10) -0.0008(10)
C8B 0.0207(16) 0.0280(17) 0.0209(19) -0.0026(8) -0.0001(11) 0.0022(8)
C7B 0.0235(13) 0.0231(13) 0.0265(14) -0.0021(11) -0.0043(11) 0.0065(11)
C6B 0.0238(12) 0.0144(12) 0.0205(12) 0.0001(9) -0.0038(10) 0.0025(9)
C4B 0.0200(11) 0.0262(13) 0.0154(10) -0.0002(9) -0.0031(8) -0.0023(9)
C11B 0.0240(11) 0.0261(12) 0.0201(12) 0.0003(10) -0.0019(8) -0.0017(11)
C3B 0.0314(11) 0.0215(11) 0.0185(11) -0.0044(9) 0.0031(8) 0.0004(8)
C2B 0.0380(12) 0.0210(10) 0.0170(11) -0.0012(9) 0.0015(9) 0.0035(7)
C1B 0.0330(11) 0.0129(12) 0.0220(12) -0.0020(8) 0.0005(9) 0.0021(8)

loop_
_atom_type_symbol
_atom_type_description
_atom_type_scat_dispersion_real
_atom_type_scat_dispersion_imag
_atom_type_scat_source
C C 0.0181 0.0091 'International Tables Vol C Tables 4.2.6.8 and 6.1.1.4'
H H 0.0000 0.0000 'International Tables Vol C Tables 4.2.6.8 and 6.1.1.4'
N N 0.0311 0.0180 'International Tables Vol C Tables 4.2.6.8 and 6.1.1.4'
O O 0.0492 0.0322 'International Tables Vol C Tables 4.2.6.8 and 6.1.1.4'

loop_
_geom_angle_atom_site_label_1
_geom_angle_atom_site_label_2
_geom_angle_atom_site_label_3
_geom_angle_site_symmetry_1
_geom_angle_site_symmetry_3
_geom_angle
_geom_angle_publ_flag
C4AA N10A C10A . . 123.88(18) ?
C4AA N10A C1A . . 119.42(18) ?
C10A N10A C1A . . 116.69(17) ?
C4AA N5A C5AA . . 123.9(2) ?
C4AA N5A H5A . . 110(2) ?
C5AA N5A H5A . . 126(2) ?
O1A C10A N10A . . 120.6(2) ?
O1A C10A C9AA . . 123.7(2) ?
N10A C10A C9AA . . 115.7(2) ?
N5A C4AA N10A . . 117.4(2) ?
N5A C4AA C4A . . 119.7(2) ?
N10A C4AA C4A . . 122.9(2) ?
N5A C5AA C9AA . . 119.1(2) ?
N5A C5AA C6A . . 119.5(2) ?
C9AA C5AA C6A . . 121.4(3) ?
C5AA C9AA C9A . . 120.4(2) ?
C5AA C9AA C10A . . 120.0(2) ?
C9A C9AA C10A . . 119.6(2) ?
C8A C9A C9AA . . 118.3(3) ?
C8A C9A H9A . . 120.9 ?
C9AA C9A H9A . . 120.9 ?
C9A C8A C7A . . 120.8(3) ?
C9A C8A H8A . . 119.6 ?
C7A C8A H8A . . 119.6 ?
C6A C7A C8A . . 120.9(3) ?
C6A C7A H7A . . 119.5 ?
C8A C7A H7A . . 119.5 ?
C7A C6A C5AA . . 117.9(3) ?
C7A C6A H6A . . 121.0 ?
C5AA C6A H6A . . 121.0 ?
C4AA C4A C11A . . 120.0(2) ?
C4AA C4A C3A . . 119.6(2) ?
C11A C4A C3A . . 120.4(3) ?
O2A C11A C4A . . 127.6(2) ?
O2A C11A H11A . . 116.2 ?
C4A C11A H11A . . 116.2 ?
C4A C3A C2A . . 109.80(19) ?
C4A C3A H3A1 . . 109.7 ?
C2A C3A H3A1 . . 109.7 ?
C4A C3A H3A2 . . 109.7 ?
C2A C3A H3A2 . . 109.7 ?
H3A1 C3A H3A2 . . 108.2 ?
C1A C2A C3A . . 110.31(19) ?
C1A C2A H2A1 . . 109.6 ?
C3A C2A H2A1 . . 109.6 ?
C1A C2A H2A2 . . 109.6 ?
C3A C2A H2A2 . . 109.6 ?
H2A1 C2A H2A2 . . 108.1 ?
N10A C1A C2A . . 111.38(18) ?
N10A C1A H1A1 . . 109.4 ?
C2A C1A H1A1 . . 109.4 ?
N10A C1A H1A2 . . 109.4 ?
C2A C1A H1A2 . . 109.4 ?
H1A1 C1A H1A2 . . 108.0 ?
C4BA N10B C10B . . 123.5(2) ?
C4BA N10B C1B . . 119.72(19) ?
C10B N10B C1B . . 116.73(18) ?
C4BA N5B C5BA . . 124.3(2) ?
C4BA N5B H5B . . 115(3) ?
C5BA N5B H5B . . 121(3) ?
O1B C10B N10B . . 120.4(2) ?
O1B C10B C9BA . . 123.1(2) ?
N10B C10B C9BA . . 116.5(2) ?
N5B C4BA N10B . . 118.1(2) ?
N5B C4BA C4B . . 119.8(2) ?
N10B C4BA C4B . . 122.1(2) ?
N5B C5BA C6B . . 121.8(3) ?
N5B C5BA C9BA . . 118.7(2) ?
C6B C5BA C9BA . . 119.4(3) ?
C9B C9BA C5BA . . 119.3(2) ?
C9B C9BA C10B . . 121.8(2) ?
C5BA C9BA C10B . . 118.8(2) ?
C8B C9B C9BA . . 121.5(3) ?
C8B C9B H9B . . 119.3 ?
C9BA C9B H9B . . 119.3 ?
C9B C8B C7B . . 118.0(4) ?
C9B C8B H8B . . 121.0 ?
C7B C8B H8B . . 121.0 ?
C6B C7B C8B . . 122.4(3) ?
C6B C7B H7B . . 118.8 ?
C8B C7B H7B . . 118.8 ?
C7B C6B C5BA . . 119.3(3) ?
C7B C6B H6B . . 120.4 ?
C5BA C6B H6B . . 120.4 ?
C4BA C4B C11B . . 119.4(2) ?
C4BA C4B C3B . . 120.4(2) ?
C11B C4B C3B . . 120.2(2) ?
O2B C11B C4B . . 127.6(2) ?
O2B C11B H11B . . 116.2 ?
C4B C11B H11B . . 116.2 ?
C4B C3B C2B . . 109.50(19) ?
C4B C3B H3B1 . . 109.8 ?
C2B C3B H3B1 . . 109.8 ?
C4B C3B H3B2 . . 109.8 ?
C2B C3B H3B2 . . 109.8 ?
H3B1 C3B H3B2 . . 108.2 ?
C1B C2B C3B . . 110.27(19) ?
C1B C2B H2B1 . . 109.6 ?
C3B C2B H2B1 . . 109.6 ?
C1B C2B H2B2 . . 109.6 ?
C3B C2B H2B2 . . 109.6 ?
H2B1 C2B H2B2 . . 108.1 ?
N10B C1B C2B . . 111.35(18) ?
N10B C1B H1B1 . . 109.4 ?
C2B C1B H1B1 . . 109.4 ?
N10B C1B H1B2 . . 109.4 ?
C2B C1B H1B2 . . 109.4 ?
H1B1 C1B H1B2 . . 108.0 ?

loop_
_geom_bond_atom_site_label_1
_geom_bond_atom_site_label_2
_geom_bond_site_symmetry_2
_geom_bond_distance
_geom_bond_publ_flag
O1A C10A . 1.220(3) ?
O2A C11A . 1.259(4) ?
N10A C4AA . 1.382(3) ?
N10A C10A . 1.396(3) ?
N10A C1A . 1.485(3) ?
N5A C4AA . 1.359(3) ?
N5A C5AA . 1.377(4) ?
N5A H5A . 0.93(2) ?
C10A C9AA . 1.467(3) ?
C4AA C4A . 1.397(4) ?
C5AA C9AA . 1.382(4) ?
C5AA C6A . 1.409(4) ?
C9AA C9A . 1.414(4) ?
C9A C8A . 1.390(4) ?
C9A H9A . 0.9500 ?
C8A C7A . 1.402(4) ?
C8A H8A . 0.9500 ?
C7A C6A . 1.391(4) ?
C7A H7A . 0.9500 ?
C6A H6A . 0.9500 ?
C4A C11A . 1.409(4) ?
C4A C3A . 1.520(3) ?
C11A H11A . 0.9500 ?
C3A C2A . 1.523(3) ?
C3A H3A1 . 0.9900 ?
C3A H3A2 . 0.9900 ?
C2A C1A . 1.514(3) ?
C2A H2A1 . 0.9900 ?
C2A H2A2 . 0.9900 ?
C1A H1A1 . 0.9900 ?
C1A H1A2 . 0.9900 ?
O1B C10B . 1.226(3) ?
O2B C11B . 1.262(4) ?
N10B C4BA . 1.380(3) ?
N10B C10B . 1.397(3) ?
N10B C1B . 1.478(3) ?
N5B C4BA . 1.340(3) ?
N5B C5BA . 1.377(5) ?
N5B H5B . 0.90(2) ?
C10B C9BA . 1.463(3) ?
C4BA C4B . 1.404(4) ?
C5BA C6B . 1.395(4) ?
C5BA C9BA . 1.415(4) ?
C9BA C9B . 1.386(4) ?
C9B C8B . 1.380(4) ?
C9B H9B . 0.9500 ?
C8B C7B . 1.398(4) ?
C8B H8B . 0.9500 ?
C7B C6B . 1.369(4) ?
C7B H7B . 0.9500 ?
C6B H6B . 0.9500 ?
C4B C11B . 1.410(4) ?
C4B C3B . 1.505(3) ?
C11B H11B . 0.9500 ?
C3B C2B . 1.524(3) ?
C3B H3B1 . 0.9900 ?
C3B H3B2 . 0.9900 ?
C2B C1B . 1.516(3) ?
C2B H2B1 . 0.9900 ?
C2B H2B2 . 0.9900 ?
C1B H1B1 . 0.9900 ?
C1B H1B2 . 0.9900 ?

loop_
_geom_hbond_atom_site_label_D
_geom_hbond_atom_site_label_H
_geom_hbond_atom_site_label_A
_geom_hbond_site_symmetry_D
_geom_hbond_site_symmetry_H
_geom_hbond_site_symmetry_A
_geom_hbond_distance_DH
_geom_hbond_distance_HA
_geom_hbond_distance_DA
_geom_hbond_angle_DHA
_geom_hbond_publ_flag
N5A H5A O2A . . . 0.93(3) 1.77(3) 2.592(3) 146(3) yes
N5B H5B O2B . . . 0.90(3) 1.82(3) 2.582(3) 141(3) yes
C1A H1A2 O1A . . 4_555 0.99 2.57 3.535(3) 164 yes
C6A H6A O1A . . 1_565 0.95 2.39 3.230(4) 147 yes
C6B H6B O1B . . 1_565 0.95 2.40 3.239(4) 148 yes
C8A H8A O1B . . 2_665 0.95 2.60 3.469(4) 153 yes
C1B H1B2 O1B . . 4_455 0.99 2.59 3.550(3) 164 yes

loop_
_geom_torsion_atom_site_label_1
_geom_torsion_atom_site_label_2
_geom_torsion_atom_site_label_3
_geom_torsion_atom_site_label_4
_geom_torsion_site_symmetry_1
_geom_torsion_site_symmetry_2
_geom_torsion_site_symmetry_3
_geom_torsion_site_symmetry_4
_geom_torsion
_geom_torsion_publ_flag
C4AA N10A C10A O1A . . . . -178.06(19) ?
C1A N10A C10A O1A . . . . 0.6(3) ?
C4AA N10A C10A C9AA . . . . 1.4(3) ?
C1A N10A C10A C9AA . . . . -179.96(19) ?
C5AA N5A C4AA N10A . . . . -0.8(4) ?
C5AA N5A C4AA C4A . . . . 179.6(3) ?
C10A N10A C4AA N5A . . . . -1.1(3) ?
C1A N10A C4AA N5A . . . . -179.7(2) ?
C10A N10A C4AA C4A . . . . 178.4(2) ?
C1A N10A C4AA C4A . . . . -0.2(3) ?
C4AA N5A C5AA C9AA . . . . 2.4(4) ?
C4AA N5A C5AA C6A . . . . -179.6(3) ?
N5A C5AA C9AA C9A . . . . 177.3(3) ?
C6A C5AA C9AA C9A . . . . -0.7(5) ?
N5A C5AA C9AA C10A . . . . -2.0(4) ?
C6A C5AA C9AA C10A . . . . -179.9(2) ?
O1A C10A C9AA C5AA . . . . 179.6(2) ?
N10A C10A C9AA C5AA . . . . 0.2(3) ?
O1A C10A C9AA C9A . . . . 0.4(4) ?
N10A C10A C9AA C9A . . . . -179.1(2) ?
C5AA C9AA C9A C8A . . . . -2.0(4) ?
C10A C9AA C9A C8A . . . . 177.3(3) ?
C9AA C9A C8A C7A . . . . 5.1(5) ?
C9A C8A C7A C6A . . . . -5.5(5) ?
C8A C7A C6A C5AA . . . . 2.7(4) ?
N5A C5AA C6A C7A . . . . -177.7(3) ?
C9AA C5AA C6A C7A . . . . 0.3(5) ?
N5A C4AA C4A C11A . . . . 0.5(4) ?
N10A C4AA C4A C11A . . . . -179.0(2) ?
N5A C4AA C4A C3A . . . . -179.2(2) ?
N10A C4AA C4A C3A . . . . 1.3(3) ?
C4AA C4A C11A O2A . . . . 1.3(4) ?
C3A C4A C11A O2A . . . . -179.1(2) ?
C4AA C4A C3A C2A . . . . 26.3(3) ?
C11A C4A C3A C2A . . . . -153.4(2) ?
C4A C3A C2A C1A . . . . -54.1(3) ?
C4AA N10A C1A C2A . . . . -28.9(3) ?
C10A N10A C1A C2A . . . . 152.38(19) ?
C3A C2A C1A N10A . . . . 56.2(2) ?
C4BA N10B C10B O1B . . . . -178.11(19) ?
C1B N10B C10B O1B . . . . 0.6(3) ?
C4BA N10B C10B C9BA . . . . 1.3(3) ?
C1B N10B C10B C9BA . . . . -179.99(19) ?
C5BA N5B C4BA N10B . . . . 1.5(4) ?
C5BA N5B C4BA C4B . . . . -178.3(3) ?
C10B N10B C4BA N5B . . . . -2.1(3) ?
C1B N10B C4BA N5B . . . . 179.2(2) ?
C10B N10B C4BA C4B . . . . 177.7(2) ?
C1B N10B C4BA C4B . . . . -1.0(3) ?
C4BA N5B C5BA C6B . . . . 179.9(3) ?
C4BA N5B C5BA C9BA . . . . -0.1(5) ?
N5B C5BA C9BA C9B . . . . 177.7(3) ?
C6B C5BA C9BA C9B . . . . -2.3(5) ?
N5B C5BA C9BA C10B . . . . -0.7(4) ?
C6B C5BA C9BA C10B . . . . 179.2(2) ?
O1B C10B C9BA C9B . . . . 1.1(4) ?
N10B C10B C9BA C9B . . . . -178.3(2) ?
O1B C10B C9BA C5BA . . . . 179.5(2) ?
N10B C10B C9BA C5BA . . . . 0.2(3) ?
C5BA C9BA C9B C8B . . . . 2.8(5) ?
C10B C9BA C9B C8B . . . . -178.8(3) ?
C9BA C9B C8B C7B . . . . -2.6(6) ?
C9B C8B C7B C6B . . . . 1.9(6) ?
C8B C7B C6B C5BA . . . . -1.5(5) ?
N5B C5BA C6B C7B . . . . -178.4(3) ?
C9BA C5BA C6B C7B . . . . 1.7(5) ?
N5B C4BA C4B C11B . . . . 1.7(4) ?
N10B C4BA C4B C11B . . . . -178.1(2) ?
N5B C4BA C4B C3B . . . . -178.1(2) ?
N10B C4BA C4B C3B . . . . 2.1(3) ?
C4BA C4B C11B O2B . . . . 0.8(4) ?
C3B C4B C11B O2B . . . . -179.4(2) ?
C4BA C4B C3B C2B . . . . 26.0(3) ?
C11B C4B C3B C2B . . . . -153.9(2) ?
C4B C3B C2B C1B . . . . -54.1(3) ?
C4BA N10B C1B C2B . . . . -28.5(3) ?
C10B N10B C1B C2B . . . . 152.68(19) ?
C3B C2B C1B N10B . . . . 56.2(2) ?

_cod_database_fobs_code 2243705
